data_7714140
loop_
_publ_author_name
'Tatarin, Sergei V.'
'Meshcheriakova, Elizaveta A.'
'Kozyukhin, Sergey'
'Emets, Victor'
'Bezzubov, Stanislav'

_publ_section_title
;
 Rational design of efficient photosensitizers based on cyclometalated
 iridium(III) complexes with 2-arylbenzimidazole and aromatic 1,3-diketone
 ligands
;
_journal_name_full 'Dalton Transactions'
_journal_paper_doi 10.1039/D3DT02789A
_journal_year 2023
_chemical_formula_moiety 'C57 H39 Cl2 Ir N4 O6'
_chemical_formula_sum 'C57 H39 Cl2 Ir N4 O6'
_chemical_formula_weight 1139.02
_space_group_crystal_system orthorhombic
_space_group_IT_number 60
_space_group_name_Hall '-P 2n 2ab'
_space_group_name_H-M_alt 'P b c n'
_atom_sites_solution_hydrogens geom
_atom_sites_solution_primary dual
_audit_creation_date 2023-08-27
_audit_creation_method
;
Olex2 1.3
(compiled 2020.11.12 svn.r5f609507 for OlexSys, GUI svn.r6408)
;
_audit_update_record
;
2023-08-27 deposited with the CCDC.	2023-10-06 downloaded from the CCDC.
;
_cell_angle_alpha 90
_cell_angle_beta 90
_cell_angle_gamma 90
_cell_formula_units_Z 4
_cell_length_a 13.7388(5)
_cell_length_b 12.7766(5)
_cell_length_c 28.3069(9)
_cell_measurement_reflns_used 9846
_cell_measurement_temperature 150.0
_cell_measurement_theta_max 26.36
_cell_measurement_theta_min 2.29
_cell_volume 4968.9(3)
_computing_cell_refinement 'SAINT V8.40A (Bruker, 2019)'
_computing_data_collection 'APEX3 v.2017.3_0 (Bruker AXS, 2017)'
_computing_data_reduction 'SAINT V8.40A (Bruker, 2019)'
_computing_molecular_graphics 'Olex2 1.3 (Dolomanov et al., 2009)'
_computing_publication_material 'Olex2 1.3 (Dolomanov et al., 2009)'
_computing_structure_refinement 'SHELXL 2018/3 (Sheldrick, 2015)'
_computing_structure_solution 'SHELXT 2014/5 (Sheldrick, 2014)'
_diffrn_ambient_temperature 150.0
_diffrn_measured_fraction_theta_full 1.000
_diffrn_measured_fraction_theta_max 0.999
_diffrn_measurement_device_type 'Bruker D8 Venture'
_diffrn_measurement_method \w-scan
_diffrn_radiation_monochromator graphite
_diffrn_radiation_type MoK\a
_diffrn_radiation_wavelength 0.71073
_diffrn_reflns_av_R_equivalents 0.0358
_diffrn_reflns_av_unetI/netI 0.0186
_diffrn_reflns_Laue_measured_fraction_full 1.000
_diffrn_reflns_Laue_measured_fraction_max 0.999
_diffrn_reflns_limit_h_max 17
_diffrn_reflns_limit_h_min -17
_diffrn_reflns_limit_k_max 15
_diffrn_reflns_limit_k_min -15
_diffrn_reflns_limit_l_max 35
_diffrn_reflns_limit_l_min -35
_diffrn_reflns_number 49989
_diffrn_reflns_point_group_measured_fraction_full 1.000
_diffrn_reflns_point_group_measured_fraction_max 0.999
_diffrn_reflns_theta_full 25.242
_diffrn_reflns_theta_max 26.395
_diffrn_reflns_theta_min 2.066
_diffrn_source_current 1.4
_diffrn_source_power 0.07
_diffrn_source_target Mo
_diffrn_source_type 'fine-focus sealed X-ray tube'
_diffrn_source_voltage 50.0
_diffrn_standards_number 0
_exptl_absorpt_coefficient_mu 2.850
_exptl_absorpt_correction_T_max 0.7454
_exptl_absorpt_correction_T_min 0.6247
_exptl_absorpt_correction_type multi-scan
_exptl_absorpt_process_details
;
SADABS-2016/2 (Bruker,2016/2) was used for absorption correction.
wR2(int) was 0.0768 before and 0.0461 after correction.
The Ratio of minimum to maximum transmission is 0.8381.
The \l/2 correction factor is Not present.
;
_exptl_crystal_colour orange
_exptl_crystal_colour_primary orange
_exptl_crystal_density_diffrn 1.523
_exptl_crystal_description plate
_exptl_crystal_F_000 2272
_exptl_crystal_size_max 0.13
_exptl_crystal_size_mid 0.1
_exptl_crystal_size_min 0.02
_refine_diff_density_max 0.894
_refine_diff_density_min -1.158
_refine_diff_density_rms 0.073
_refine_ls_extinction_method none
_refine_ls_goodness_of_fit_ref 1.063
_refine_ls_hydrogen_treatment constr
_refine_ls_matrix_type full
_refine_ls_number_parameters 318
_refine_ls_number_reflns 5089
_refine_ls_number_restraints 0
_refine_ls_restrained_S_all 1.063
_refine_ls_R_factor_all 0.0341
_refine_ls_R_factor_gt 0.0239
_refine_ls_shift/su_max 0.000
_refine_ls_shift/su_mean 0.000
_refine_ls_structure_factor_coef Fsqd
_refine_ls_weighting_details 'w=1/[\s^2^(Fo^2^)+(0.0192P)^2^+8.1298P] where P=(Fo^2^+2Fc^2^)/3'
_refine_ls_weighting_scheme calc
_refine_ls_wR_factor_gt 0.0522
_refine_ls_wR_factor_ref 0.0562
_reflns_Friedel_coverage 0.000
_reflns_number_gt 4044
_reflns_number_total 5089
_reflns_threshold_expression 'I > 2\s(I)'
_cod_data_source_file d3dt02789a2.cif
_cod_data_source_block me3
_cod_database_code 7714140
_shelx_shelxl_version_number 2018/3
_shelx_space_group_comment
;
The symmetry employed for this shelxl refinement is uniquely defined
by the following loop, which should always be used as a source of
symmetry information in preference to the above space-group names.
They are only intended as comments.
;
_shelx_estimated_absorpt_t_max 0.945
_shelx_estimated_absorpt_t_min 0.708
_olex2_refinement_description
;
1. Fixed Uiso
 At 1.2 times of:
  All C(H) groups
 At 1.5 times of:
  All C(H,H,H) groups
2.a Aromatic/amide H refined with riding coordinates:
 C2(H2), C3(H3), C20(H20), C15(H15), C5(H5), C13(H13), C17(H17), C26(H26),
 C16(H16), C18(H18), C9(H9), C23(H23), C24(H24), C25(H25), C11(H11), C12(H12),
 C10(H10)
2.b Idealised Me refined as rotating group:
 C29(H29A,H29B,H29C)
;
_smtbx_masks_void_probe_radius 1.2
_smtbx_masks_void_truncation_radius 1.2
_olex2_submission_special_instructions 'No special instructions were received'

loop_
_space_group_symop_operation_xyz
'x, y, z'
'-x+1/2, -y+1/2, z+1/2'
'-x, y, -z+1/2'
'x+1/2, -y+1/2, -z'
'-x, -y, -z'
'x-1/2, y-1/2, -z-1/2'
'x, -y, z-1/2'
'-x-1/2, y-1/2, z'

loop_
_atom_site_label
_atom_site_type_symbol
_atom_site_fract_x
_atom_site_fract_y
_atom_site_fract_z
_atom_site_U_iso_or_equiv
_atom_site_adp_type
_atom_site_occupancy
_atom_site_site_symmetry_order
_atom_site_calc_flag
_atom_site_refinement_flags_posn
_atom_site_refinement_flags_adp
_atom_site_refinement_flags_occupancy
_atom_site_disorder_assembly
_atom_site_disorder_group
Ir1 Ir 0.500000 0.57188(2) 0.250000 0.02092(5) Uani 1 2 d S T P . .
Cl02 Cl 0.38210(7) 0.26054(7) 0.07594(3) 0.0468(2) Uani 1 1 d . . . . .
O1 O 0.54733(14) 0.69179(15) 0.29781(7) 0.0250(4) Uani 1 1 d . . . . .
O3 O 0.61015(19) 0.9315(2) 0.49170(8) 0.0484(6) Uani 1 1 d . . . . .
N2 N 0.71209(17) 0.4754(2) 0.15663(8) 0.0271(5) Uani 1 1 d . . . . .
N1 N 0.62534(16) 0.55843(18) 0.21149(8) 0.0225(5) Uani 1 1 d . . . . .
C2 C 0.3657(2) 0.4232(2) 0.19595(11) 0.0284(6) Uani 1 1 d . . . . .
H2 H 0.316199 0.439388 0.218204 0.034 Uiso 1 1 calc R U . . .
C3 C 0.3434(2) 0.3589(2) 0.15804(11) 0.0306(7) Uani 1 1 d . . . . .
H3 H 0.279273 0.332392 0.154316 0.037 Uiso 1 1 calc R U . . .
C1 C 0.4591(2) 0.4649(2) 0.20246(10) 0.0226(6) Uani 1 1 d . . . . .
C22 C 0.5781(2) 0.8601(2) 0.32802(10) 0.0260(6) Uani 1 1 d . . . . .
C20 C 0.500000 0.8386(3) 0.250000 0.0253(8) Uani 1 2 d S T P . .
H20 H 0.500000 0.912997 0.250001 0.030 Uiso 1 2 calc R U P . .
C19 C 0.7199(2) 0.5967(2) 0.21359(10) 0.0237(6) Uani 1 1 d . . . . .
O2 O 0.5675(3) 0.7694(2) 0.47167(9) 0.0724(9) Uani 1 1 d . . . . .
C4 C 0.4146(2) 0.3337(2) 0.12583(11) 0.0310(7) Uani 1 1 d . . . . .
C8 C 0.7438(2) 0.4015(2) 0.12122(10) 0.0298(7) Uani 1 1 d . . . . .
C15 C 0.8728(2) 0.5664(2) 0.17131(10) 0.0301(7) Uani 1 1 d . . . . .
H15 H 0.909530 0.530113 0.148092 0.036 Uiso 1 1 calc R U . . .
C14 C 0.7748(2) 0.5450(2) 0.17911(10) 0.0254(6) Uani 1 1 d . . . . .
C5 C 0.5089(2) 0.3693(2) 0.13048(11) 0.0307(7) Uani 1 1 d . . . . .
H5 H 0.557695 0.349739 0.108384 0.037 Uiso 1 1 calc R U . . .
C13 C 0.7965(2) 0.3159(3) 0.13563(12) 0.0385(8) Uani 1 1 d . . . . .
H13 H 0.808715 0.304460 0.168252 0.046 Uiso 1 1 calc R U . . .
C6 C 0.5309(2) 0.4350(2) 0.16866(10) 0.0254(6) Uani 1 1 d . . . . .
C17 C 0.8597(2) 0.6952(2) 0.23385(11) 0.0307(7) Uani 1 1 d . . . . .
H17 H 0.890732 0.747669 0.252258 0.037 Uiso 1 1 calc R U . . .
C21 C 0.5399(2) 0.7894(2) 0.28983(10) 0.0253(6) Uani 1 1 d . . . . .
C26 C 0.5755(2) 0.8259(2) 0.37461(10) 0.0301(7) Uani 1 1 d . . . . .
H26 H 0.553503 0.757152 0.381696 0.036 Uiso 1 1 calc R U . . .
C16 C 0.9133(2) 0.6430(2) 0.19908(11) 0.0324(7) Uani 1 1 d . . . . .
H16 H 0.979670 0.661086 0.194524 0.039 Uiso 1 1 calc R U . . .
C18 C 0.7629(2) 0.6724(2) 0.24215(10) 0.0273(6) Uani 1 1 d . . . . .
H18 H 0.727203 0.706896 0.266302 0.033 Uiso 1 1 calc R U . . .
C9 C 0.7239(3) 0.4193(3) 0.07419(12) 0.0464(9) Uani 1 1 d . . . . .
H9 H 0.686981 0.478553 0.064713 0.056 Uiso 1 1 calc R U . . .
C23 C 0.6143(2) 0.9600(2) 0.31806(11) 0.0288(7) Uani 1 1 d . . . . .
H23 H 0.616353 0.984160 0.286335 0.035 Uiso 1 1 calc R U . . .
C27 C 0.6052(2) 0.8921(3) 0.41090(11) 0.0331(7) Uani 1 1 d . . . . .
C24 C 0.6473(2) 1.0239(3) 0.35429(11) 0.0355(7) Uani 1 1 d . . . . .
H24 H 0.674022 1.090653 0.347161 0.043 Uiso 1 1 calc R U . . .
C29 C 0.5908(3) 0.9067(4) 0.54065(12) 0.0547(11) Uani 1 1 d . . . . .
H29A H 0.526864 0.873201 0.543286 0.082 Uiso 1 1 calc R U . . .
H29B H 0.591404 0.971172 0.559398 0.082 Uiso 1 1 calc R U . . .
H29C H 0.641038 0.858910 0.552441 0.082 Uiso 1 1 calc R U . . .
C7 C 0.6227(2) 0.4867(2) 0.17722(10) 0.0248(6) Uani 1 1 d . . . . .
C25 C 0.6415(2) 0.9912(3) 0.40046(11) 0.0354(7) Uani 1 1 d . . . . .
H25 H 0.662140 1.036209 0.425223 0.042 Uiso 1 1 calc R U . . .
C11 C 0.8133(3) 0.2633(3) 0.05493(15) 0.0582(11) Uani 1 1 d . . . . .
H11 H 0.837974 0.215974 0.031990 0.070 Uiso 1 1 calc R U . . .
C28 C 0.5928(3) 0.8553(3) 0.46050(12) 0.0408(8) Uani 1 1 d . . . . .
C12 C 0.8316(3) 0.2463(3) 0.10215(14) 0.0494(10) Uani 1 1 d . . . . .
H12 H 0.868268 0.186937 0.111764 0.059 Uiso 1 1 calc R U . . .
C10 C 0.7593(3) 0.3485(4) 0.04078(13) 0.0609(12) Uani 1 1 d . . . . .
H10 H 0.746080 0.359187 0.008191 0.073 Uiso 1 1 calc R U . . .

loop_
_atom_site_aniso_label
_atom_site_aniso_U_11
_atom_site_aniso_U_22
_atom_site_aniso_U_33
_atom_site_aniso_U_23
_atom_site_aniso_U_13
_atom_site_aniso_U_12
Ir1 0.02026(8) 0.02199(8) 0.02052(8) 0.000 -0.00072(7) 0.000
Cl02 0.0491(5) 0.0455(5) 0.0457(5) -0.0200(4) -0.0076(4) -0.0053(4)
O1 0.0257(10) 0.0261(11) 0.0234(10) -0.0007(8) -0.0013(8) 0.0006(9)
O3 0.0567(16) 0.0607(17) 0.0277(12) -0.0067(12) 0.0035(11) -0.0128(13)
N2 0.0255(12) 0.0311(14) 0.0247(12) -0.0037(11) 0.0020(10) -0.0017(11)
N1 0.0212(12) 0.0254(13) 0.0210(11) 0.0001(10) -0.0006(10) -0.0020(10)
C2 0.0275(15) 0.0262(16) 0.0314(16) -0.0001(13) -0.0007(13) -0.0017(13)
C3 0.0277(16) 0.0293(17) 0.0349(17) -0.0014(14) -0.0055(13) -0.0056(13)
C1 0.0253(14) 0.0196(13) 0.0228(14) 0.0031(12) -0.0038(12) 0.0021(12)
C22 0.0187(14) 0.0285(16) 0.0307(16) -0.0027(13) -0.0008(12) 0.0004(12)
C20 0.0231(18) 0.026(2) 0.0272(19) 0.000 -0.0037(19) 0.000
C19 0.0226(14) 0.0246(15) 0.0240(14) 0.0033(12) -0.0004(12) 0.0004(12)
O2 0.120(3) 0.0611(19) 0.0366(15) 0.0111(14) -0.0083(16) -0.0313(19)
C4 0.0358(18) 0.0251(16) 0.0321(16) -0.0076(13) -0.0085(14) -0.0034(13)
C8 0.0288(16) 0.0331(17) 0.0274(15) -0.0062(13) 0.0071(13) -0.0043(13)
C15 0.0258(15) 0.0368(18) 0.0276(15) 0.0004(13) 0.0047(13) -0.0004(13)
C14 0.0254(15) 0.0258(15) 0.0249(14) 0.0021(12) -0.0006(12) -0.0014(12)
C5 0.0318(17) 0.0289(16) 0.0313(15) -0.0056(12) 0.0012(14) 0.0035(14)
C13 0.0403(19) 0.0373(19) 0.0377(18) -0.0018(15) 0.0081(15) -0.0012(15)
C6 0.0246(14) 0.0265(15) 0.0251(15) 0.0000(12) -0.0022(12) 0.0012(12)
C17 0.0294(16) 0.0279(16) 0.0347(16) -0.0003(13) -0.0035(13) -0.0055(13)
C21 0.0209(13) 0.0278(16) 0.0272(15) -0.0043(13) 0.0020(12) -0.0017(12)
C26 0.0266(15) 0.0326(17) 0.0311(16) 0.0009(13) -0.0023(13) -0.0016(13)
C16 0.0206(15) 0.0382(18) 0.0385(17) 0.0014(15) 0.0008(13) -0.0046(13)
C18 0.0264(15) 0.0265(15) 0.0290(16) 0.0014(12) -0.0012(12) 0.0018(12)
C9 0.057(2) 0.049(2) 0.0337(18) -0.0007(16) 0.0058(17) -0.0020(18)
C23 0.0281(16) 0.0296(16) 0.0287(15) 0.0013(13) -0.0004(13) -0.0009(13)
C27 0.0342(17) 0.0377(18) 0.0273(16) -0.0030(14) -0.0003(13) -0.0003(14)
C24 0.0374(18) 0.0303(17) 0.0388(18) -0.0012(15) -0.0001(15) -0.0052(14)
C29 0.056(2) 0.079(3) 0.0281(18) -0.0017(19) 0.0039(17) -0.010(2)
C7 0.0269(15) 0.0267(16) 0.0209(13) 0.0018(12) 0.0010(12) 0.0016(12)
C25 0.0380(18) 0.0358(18) 0.0324(17) -0.0099(14) -0.0026(14) -0.0030(15)
C11 0.062(3) 0.053(3) 0.060(3) -0.024(2) 0.028(2) -0.014(2)
C28 0.042(2) 0.047(2) 0.0333(18) -0.0018(16) -0.0029(15) -0.0076(17)
C12 0.048(2) 0.038(2) 0.062(3) -0.0082(18) 0.0159(19) 0.0005(17)
C10 0.084(3) 0.068(3) 0.0311(19) -0.0148(19) 0.012(2) -0.015(3)

loop_
_atom_type_symbol
_atom_type_description
_atom_type_scat_dispersion_real
_atom_type_scat_dispersion_imag
_atom_type_scat_source
C C 0.0033 0.0016 'International Tables Vol C Tables 4.2.6.8 and 6.1.1.4'
H H 0.0000 0.0000 'International Tables Vol C Tables 4.2.6.8 and 6.1.1.4'
Cl Cl 0.1484 0.1585 'International Tables Vol C Tables 4.2.6.8 and 6.1.1.4'
Ir Ir -1.4442 7.9887 'International Tables Vol C Tables 4.2.6.8 and 6.1.1.4'
N N 0.0061 0.0033 'International Tables Vol C Tables 4.2.6.8 and 6.1.1.4'
O O 0.0106 0.0060 'International Tables Vol C Tables 4.2.6.8 and 6.1.1.4'

loop_
_geom_angle_atom_site_label_1
_geom_angle_atom_site_label_2
_geom_angle_atom_site_label_3
_geom_angle
_geom_angle_site_symmetry_1
_geom_angle_site_symmetry_3
_geom_angle_publ_flag
O1 Ir1 O1 88.85(10) . 3_655 ?
N1 Ir1 O1 98.11(8) . . ?
N1 Ir1 O1 88.79(8) 3_655 . ?
N1 Ir1 O1 98.11(8) 3_655 3_655 ?
N1 Ir1 O1 88.80(8) . 3_655 ?
N1 Ir1 N1 170.36(13) . 3_655 ?
C1 Ir1 O1 88.75(9) 3_655 . ?
C1 Ir1 O1 176.76(10) 3_655 3_655 ?
C1 Ir1 O1 88.75(9) . 3_655 ?
C1 Ir1 O1 176.76(10) . . ?
C1 Ir1 N1 79.66(10) 3_655 3_655 ?
C1 Ir1 N1 93.71(10) . 3_655 ?
C1 Ir1 N1 79.66(10) . . ?
C1 Ir1 N1 93.70(10) 3_655 . ?
C1 Ir1 C1 93.72(15) 3_655 . ?
C21 O1 Ir1 124.32(18) . . ?
C28 O3 C29 116.2(3) . . ?
C14 N2 C8 123.2(2) . . ?
C7 N2 C8 129.5(2) . . ?
C7 N2 C14 107.1(2) . . ?
C19 N1 Ir1 137.32(19) . . ?
C7 N1 Ir1 114.94(18) . . ?
C7 N1 C19 107.3(2) . . ?
C3 C2 H2 119.0 . . ?
C3 C2 C1 122.0(3) . . ?
C1 C2 H2 119.0 . . ?
C2 C3 H3 120.2 . . ?
C4 C3 C2 119.7(3) . . ?
C4 C3 H3 120.2 . . ?
C2 C1 Ir1 127.3(2) . . ?
C2 C1 C6 116.3(3) . . ?
C6 C1 Ir1 116.1(2) . . ?
C26 C22 C21 118.9(3) . . ?
C26 C22 C23 119.2(3) . . ?
C23 C22 C21 121.9(3) . . ?
C21 C20 H20 116.7 . . ?
C21 C20 H20 116.7 3_655 . ?
C21 C20 C21 126.7(4) . 3_655 ?
N1 C19 C14 108.0(2) . . ?
N1 C19 C18 131.8(3) . . ?
C18 C19 C14 120.3(3) . . ?
C3 C4 Cl02 118.6(2) . . ?
C3 C4 C5 121.8(3) . . ?
C5 C4 Cl02 119.5(2) . . ?
C13 C8 N2 118.3(3) . . ?
C13 C8 C9 121.6(3) . . ?
C9 C8 N2 120.1(3) . . ?
C14 C15 H15 121.9 . . ?
C16 C15 H15 121.9 . . ?
C16 C15 C14 116.2(3) . . ?
N2 C14 C19 106.6(2) . . ?
C15 C14 N2 130.7(3) . . ?
C15 C14 C19 122.7(3) . . ?
C4 C5 H5 120.9 . . ?
C4 C5 C6 118.3(3) . . ?
C6 C5 H5 120.9 . . ?
C8 C13 H13 120.3 . . ?
C8 C13 C12 119.4(3) . . ?
C12 C13 H13 120.3 . . ?
C1 C6 C7 111.7(3) . . ?
C5 C6 C1 121.9(3) . . ?
C5 C6 C7 126.3(3) . . ?
C16 C17 H17 119.1 . . ?
C18 C17 H17 119.1 . . ?
C18 C17 C16 121.7(3) . . ?
O1 C21 C22 115.7(3) . . ?
O1 C21 C20 127.9(3) . . ?
C20 C21 C22 116.4(3) . . ?
C22 C26 H26 120.0 . . ?
C22 C26 C27 120.1(3) . . ?
C27 C26 H26 120.0 . . ?
C15 C16 C17 122.0(3) . . ?
C15 C16 H16 119.0 . . ?
C17 C16 H16 119.0 . . ?
C19 C18 H18 121.4 . . ?
C17 C18 C19 117.2(3) . . ?
C17 C18 H18 121.4 . . ?
C8 C9 H9 120.7 . . ?
C8 C9 C10 118.6(4) . . ?
C10 C9 H9 120.7 . . ?
C22 C23 H23 119.9 . . ?
C24 C23 C22 120.3(3) . . ?
C24 C23 H23 119.9 . . ?
C26 C27 C25 120.1(3) . . ?
C26 C27 C28 118.0(3) . . ?
C25 C27 C28 121.9(3) . . ?
C23 C24 H24 119.8 . . ?
C25 C24 C23 120.3(3) . . ?
C25 C24 H24 119.8 . . ?
O3 C29 H29A 109.5 . . ?
O3 C29 H29B 109.5 . . ?
O3 C29 H29C 109.5 . . ?
H29A C29 H29B 109.5 . . ?
H29A C29 H29C 109.5 . . ?
H29B C29 H29C 109.5 . . ?
N2 C7 C6 131.7(3) . . ?
N1 C7 N2 110.9(2) . . ?
N1 C7 C6 117.4(2) . . ?
C27 C25 H25 120.0 . . ?
C24 C25 C27 119.9(3) . . ?
C24 C25 H25 120.0 . . ?
C12 C11 H11 119.8 . . ?
C10 C11 H11 119.8 . . ?
C10 C11 C12 120.4(4) . . ?
O3 C28 C27 111.9(3) . . ?
O2 C28 O3 123.1(3) . . ?
O2 C28 C27 124.9(3) . . ?
C13 C12 H12 120.1 . . ?
C11 C12 C13 119.9(4) . . ?
C11 C12 H12 120.1 . . ?
C9 C10 H10 119.9 . . ?
C11 C10 C9 120.2(4) . . ?
C11 C10 H10 119.9 . . ?

loop_
_geom_bond_atom_site_label_1
_geom_bond_atom_site_label_2
_geom_bond_distance
_geom_bond_site_symmetry_2
_geom_bond_publ_flag
Ir1 O1 2.1452(19) 3_655 ?
Ir1 O1 2.1452(19) . ?
Ir1 N1 2.045(2) . ?
Ir1 N1 2.045(2) 3_655 ?
Ir1 C1 1.998(3) . ?
Ir1 C1 1.998(3) 3_655 ?
Cl02 C4 1.752(3) . ?
O1 C21 1.271(3) . ?
O3 C29 1.446(4) . ?
O3 C28 1.335(4) . ?
N2 C8 1.445(4) . ?
N2 C14 1.393(4) . ?
N2 C7 1.368(4) . ?
N1 C19 1.389(3) . ?
N1 C7 1.335(4) . ?
C2 H2 0.9500 . ?
C2 C3 1.385(4) . ?
C2 C1 1.402(4) . ?
C3 H3 0.9500 . ?
C3 C4 1.375(4) . ?
C1 C6 1.427(4) . ?
C22 C21 1.504(4) . ?
C22 C26 1.390(4) . ?
C22 C23 1.398(4) . ?
C20 H20 0.9500 . ?
C20 C21 1.403(3) . ?
C20 C21 1.403(3) 3_655 ?
C19 C14 1.399(4) . ?
C19 C18 1.392(4) . ?
O2 C28 1.194(4) . ?
C4 C5 1.380(4) . ?
C8 C13 1.373(5) . ?
C8 C9 1.378(4) . ?
C15 H15 0.9500 . ?
C15 C14 1.391(4) . ?
C15 C16 1.373(4) . ?
C5 H5 0.9500 . ?
C5 C6 1.402(4) . ?
C13 H13 0.9500 . ?
C13 C12 1.386(5) . ?
C6 C7 1.443(4) . ?
C17 H17 0.9500 . ?
C17 C16 1.398(4) . ?
C17 C18 1.382(4) . ?
C26 H26 0.9500 . ?
C26 C27 1.392(4) . ?
C16 H16 0.9500 . ?
C18 H18 0.9500 . ?
C9 H9 0.9500 . ?
C9 C10 1.396(5) . ?
C23 H23 0.9500 . ?
C23 C24 1.387(4) . ?
C27 C25 1.393(5) . ?
C27 C28 1.491(4) . ?
C24 H24 0.9500 . ?
C24 C25 1.374(4) . ?
C29 H29A 0.9800 . ?
C29 H29B 0.9800 . ?
C29 H29C 0.9800 . ?
C25 H25 0.9500 . ?
C11 H11 0.9500 . ?
C11 C12 1.378(6) . ?
C11 C10 1.377(6) . ?
C12 H12 0.9500 . ?
C10 H10 0.9500 . ?

loop_
_geom_torsion_atom_site_label_1
_geom_torsion_atom_site_label_2
_geom_torsion_atom_site_label_3
_geom_torsion_atom_site_label_4
_geom_torsion
_geom_torsion_site_symmetry_1
_geom_torsion_site_symmetry_2
_geom_torsion_site_symmetry_3
_geom_torsion_site_symmetry_4
_geom_torsion_publ_flag
Ir1 O1 C21 C22 -179.71(17) . . . . ?
Ir1 O1 C21 C20 0.6(4) . . . . ?
Ir1 N1 C19 C14 172.0(2) . . . . ?
Ir1 N1 C19 C18 -8.6(5) . . . . ?
Ir1 N1 C7 N2 -173.72(18) . . . . ?
Ir1 N1 C7 C6 5.5(3) . . . . ?
Ir1 C1 C6 C5 -173.2(2) . . . . ?
Ir1 C1 C6 C7 2.5(3) . . . . ?
Cl02 C4 C5 C6 174.7(2) . . . . ?
N2 C8 C13 C12 -177.1(3) . . . . ?
N2 C8 C9 C10 177.3(3) . . . . ?
N1 C19 C14 N2 -0.2(3) . . . . ?
N1 C19 C14 C15 178.9(3) . . . . ?
N1 C19 C18 C17 -177.6(3) . . . . ?
C2 C3 C4 Cl02 -175.3(2) . . . . ?
C2 C3 C4 C5 1.1(5) . . . . ?
C2 C1 C6 C5 1.3(4) . . . . ?
C2 C1 C6 C7 176.9(2) . . . . ?
C3 C2 C1 Ir1 171.9(2) . . . . ?
C3 C2 C1 C6 -1.9(4) . . . . ?
C3 C4 C5 C6 -1.6(5) . . . . ?
C1 C2 C3 C4 0.8(5) . . . . ?
C1 C6 C7 N2 173.8(3) . . . . ?
C1 C6 C7 N1 -5.2(4) . . . . ?
C22 C26 C27 C25 -2.7(5) . . . . ?
C22 C26 C27 C28 174.6(3) . . . . ?
C22 C23 C24 C25 -2.3(5) . . . . ?
C19 N1 C7 N2 0.3(3) . . . . ?
C19 N1 C7 C6 179.6(2) . . . . ?
C4 C5 C6 C1 0.4(4) . . . . ?
C4 C5 C6 C7 -174.6(3) . . . . ?
C8 N2 C14 C19 -174.9(3) . . . . ?
C8 N2 C14 C15 6.1(5) . . . . ?
C8 N2 C7 N1 174.4(3) . . . . ?
C8 N2 C7 C6 -4.6(5) . . . . ?
C8 C13 C12 C11 -0.2(5) . . . . ?
C8 C9 C10 C11 -0.4(6) . . . . ?
C14 N2 C8 C13 73.2(4) . . . . ?
C14 N2 C8 C9 -104.7(4) . . . . ?
C14 N2 C7 N1 -0.5(3) . . . . ?
C14 N2 C7 C6 -179.6(3) . . . . ?
C14 C19 C18 C17 1.7(4) . . . . ?
C14 C15 C16 C17 1.2(5) . . . . ?
C5 C6 C7 N2 -10.8(5) . . . . ?
C5 C6 C7 N1 170.2(3) . . . . ?
C13 C8 C9 C10 -0.5(5) . . . . ?
C21 C22 C26 C27 -176.2(3) . . . . ?
C21 C22 C23 C24 178.7(3) . . . . ?
C21 C20 C21 O1 -0.4(2) 3_655 . . . ?
C21 C20 C21 C22 180.0(3) 3_655 . . . ?
C26 C22 C21 O1 -29.7(4) . . . . ?
C26 C22 C21 C20 150.0(2) . . . . ?
C26 C22 C23 C24 0.1(4) . . . . ?
C26 C27 C25 C24 0.5(5) . . . . ?
C26 C27 C28 O3 -170.6(3) . . . . ?
C26 C27 C28 O2 7.2(6) . . . . ?
C16 C15 C14 N2 178.0(3) . . . . ?
C16 C15 C14 C19 -0.9(4) . . . . ?
C16 C17 C18 C19 -1.5(4) . . . . ?
C18 C19 C14 N2 -179.7(2) . . . . ?
C18 C19 C14 C15 -0.6(4) . . . . ?
C18 C17 C16 C15 0.0(5) . . . . ?
C9 C8 C13 C12 0.8(5) . . . . ?
C23 C22 C21 O1 151.6(3) . . . . ?
C23 C22 C21 C20 -28.7(4) . . . . ?
C23 C22 C26 C27 2.5(4) . . . . ?
C23 C24 C25 C27 2.1(5) . . . . ?
C29 O3 C28 O2 -3.8(6) . . . . ?
C29 O3 C28 C27 174.2(3) . . . . ?
C7 N2 C8 C13 -101.0(4) . . . . ?
C7 N2 C8 C9 81.1(4) . . . . ?
C7 N2 C14 C19 0.4(3) . . . . ?
C7 N2 C14 C15 -178.6(3) . . . . ?
C7 N1 C19 C14 -0.1(3) . . . . ?
C7 N1 C19 C18 179.3(3) . . . . ?
C25 C27 C28 O3 6.7(5) . . . . ?
C25 C27 C28 O2 -175.4(4) . . . . ?
C28 C27 C25 C24 -176.8(3) . . . . ?
C12 C11 C10 C9 1.0(6) . . . . ?
C10 C11 C12 C13 -0.7(6) . . . . ?

loop_
_smtbx_masks_void_nr
_smtbx_masks_void_average_x
_smtbx_masks_void_average_y
_smtbx_masks_void_average_z
_smtbx_masks_void_volume
_smtbx_masks_void_count_electrons
_smtbx_masks_void_content
1 0.000 0.000 0.000 155.9 48.9 '1.1 CH2Cl2'
2 0.000 0.000 0.500 155.9 48.9 '1.1 CH2Cl2'
3 0.500 0.500 0.500 155.9 48.9 '1.1 CH2Cl2'
4 0.500 0.500 0.000 155.9 48.9 '1.1 CH2Cl2'
